data_1508436
loop_
_publ_author_name
'Xiqu Wang'
'Lumei Liu'
'Allan J. Jacobson'

_publ_section_title
;
 Synthesis and structures of a series of novel rare earth transition metal
 sulfates
;
_journal_issue 6
_journal_name_full 'Journal of rare earths'
_journal_page_first 659
_journal_page_last 662
_journal_paper_doi 10.1016/S1002-0721(07)60004-0
_journal_volume 24
_journal_year 2006
_chemical_formula_sum 'H3 Ni O7 S Tb'
_chemical_formula_weight 364.71
_chemical_name_systematic
;
 ?
;
_space_group_IT_number 19
_symmetry_space_group_name_Hall 'P 2ac 2ab'
_symmetry_space_group_name_H-M 'P 21 21 21'
_atom_sites_solution_hydrogens geom
_atom_sites_solution_primary direct
_atom_sites_solution_secondary difmap
_audit_creation_method SHELXL-97
_cell_angle_alpha 90.00
_cell_angle_beta 90.00
_cell_angle_gamma 90.00
_cell_formula_units_Z 4
_cell_length_a 13.2640(9)
_cell_length_b 6.1681(4)
_cell_length_c 6.5148(5)
_cell_measurement_temperature 223(2)
_cell_volume 533.00(6)
_computing_structure_refinement 'SHELXL-97 (Sheldrick, 1997)'
_diffrn_ambient_temperature 223(2)
_diffrn_measured_fraction_theta_full 0.940
_diffrn_measured_fraction_theta_max 0.940
_diffrn_radiation_monochromator graphite
_diffrn_radiation_source 'fine-focus sealed tube'
_diffrn_radiation_type MoK\a
_diffrn_radiation_wavelength 0.71073
_diffrn_reflns_av_R_equivalents 0.0489
_diffrn_reflns_av_sigmaI/netI 0.0377
_diffrn_reflns_limit_h_max 14
_diffrn_reflns_limit_h_min -16
_diffrn_reflns_limit_k_max 5
_diffrn_reflns_limit_k_min -8
_diffrn_reflns_limit_l_max 8
_diffrn_reflns_limit_l_min -5
_diffrn_reflns_number 3226
_diffrn_reflns_theta_full 28.24
_diffrn_reflns_theta_max 28.24
_diffrn_reflns_theta_min 3.07
_exptl_absorpt_coefficient_mu 17.059
_exptl_crystal_density_diffrn 4.545
_exptl_crystal_density_method 'not measured'
_exptl_crystal_F_000 672
_refine_diff_density_max 2.638
_refine_diff_density_min -2.361
_refine_diff_density_rms 0.382
_refine_ls_abs_structure_details 'Flack H D (1983), Acta Cryst. A39, 876-881'
_refine_ls_abs_structure_Flack 0.78(3)
_refine_ls_extinction_coef 0.0029(8)
_refine_ls_extinction_expression Fc^*^=kFc[1+0.001xFc^2^\l^3^/sin(2\q)]^-1/4^
_refine_ls_extinction_method SHELXL
_refine_ls_goodness_of_fit_ref 1.062
_refine_ls_hydrogen_treatment mixed
_refine_ls_matrix_type full
_refine_ls_number_parameters 102
_refine_ls_number_reflns 1209
_refine_ls_number_restraints 4
_refine_ls_restrained_S_all 1.060
_refine_ls_R_factor_all 0.0346
_refine_ls_R_factor_gt 0.0339
_refine_ls_shift/su_max 0.000
_refine_ls_shift/su_mean 0.000
_refine_ls_structure_factor_coef Fsqd
_refine_ls_weighting_details 'calc w=1/[\s^2^(Fo^2^)+(0.0657P)^2^+0.0000P] where P=(Fo^2^+2Fc^2^)/3'
_refine_ls_weighting_scheme calc
_refine_ls_wR_factor_gt 0.0844
_refine_ls_wR_factor_ref 0.0848
_reflns_number_gt 1181
_reflns_number_total 1209
_reflns_threshold_expression >2sigma(I)
_cod_data_source_file tCSD416697.cif
_cod_data_source_block TbNi(OH)3(SO4)-I
_cod_original_sg_symbol_H-M P2(1)2(1)2(1)
_cod_database_code 1508436

loop_
_symmetry_equiv_pos_as_xyz
'x, y, z'
'-x+1/2, -y, z+1/2'
'-x, y+1/2, -z+1/2'
'x+1/2, -y+1/2, -z'

loop_
_atom_site_label
_atom_site_type_symbol
_atom_site_fract_x
_atom_site_fract_y
_atom_site_fract_z
_atom_site_U_iso_or_equiv
_atom_site_adp_type
_atom_site_occupancy
_atom_site_symmetry_multiplicity
_atom_site_calc_flag
_atom_site_refinement_flags
Tb1 Tb 0.07974(3) 0.21957(7) 0.30930(6) 0.01005(18) Uani 1 1 d D
Ni1 Ni 0.00519(9) 0.46023(19) 0.75855(18) 0.0103(3) Uani 1 1 d .
S1 S 0.18203(15) -0.2824(3) 0.5226(3) 0.0101(4) Uani 1 1 d .
O1 O 0.1434(5) -0.1431(11) 0.3594(12) 0.0199(15) Uani 1 1 d .
O2 O -0.1072(5) 0.2145(10) 0.8047(10) 0.0135(12) Uani 1 1 d .
O3 O 0.2240(4) 0.1917(11) 0.0997(12) 0.0193(15) Uani 1 1 d .
O4 O 0.1966(5) 0.4982(11) 0.4408(13) 0.0171(15) Uani 1 1 d .
O5 O 0.0896(4) 0.2019(10) 0.6718(10) 0.0109(12) Uani 1 1 d D
O6 O -0.0297(5) 0.4773(10) 0.4498(11) 0.0080(12) Uani 1 1 d D
O7 O -0.0524(5) -0.0099(9) 0.4385(10) 0.0102(13) Uani 1 1 d D
H1 H 0.148(3) 0.211(19) 0.711(15) 0.015 Uiso 1 1 d D
H2 H -0.078(5) 0.407(15) 0.484(17) 0.015 Uiso 1 1 d D
H3 H -0.096(4) 0.078(5) 0.468(16) 0.015 Uiso 1 1 d D

loop_
_atom_site_aniso_label
_atom_site_aniso_U_11
_atom_site_aniso_U_22
_atom_site_aniso_U_33
_atom_site_aniso_U_23
_atom_site_aniso_U_13
_atom_site_aniso_U_12
Tb1 0.0121(2) 0.0062(2) 0.0118(2) -0.00006(14) 0.00090(16) -0.00084(13)
Ni1 0.0111(5) 0.0066(5) 0.0132(6) 0.0000(4) 0.0003(4) 0.0008(4)
S1 0.0081(9) 0.0066(9) 0.0155(10) 0.0016(8) -0.0007(8) 0.0004(8)
O1 0.025(4) 0.015(3) 0.019(4) 0.005(3) -0.001(3) 0.008(3)
O2 0.014(3) 0.009(3) 0.018(3) 0.000(3) 0.003(2) -0.003(2)
O3 0.006(3) 0.017(3) 0.035(4) 0.000(3) 0.003(3) -0.006(3)
O4 0.015(3) 0.014(3) 0.022(4) -0.004(3) 0.006(3) -0.001(2)
O5 0.009(3) 0.010(3) 0.014(3) -0.001(3) 0.002(2) 0.004(2)
O6 0.010(3) 0.009(3) 0.005(3) 0.000(2) -0.001(2) 0.000(2)
O7 0.013(3) 0.007(3) 0.010(3) -0.004(2) -0.001(3) 0.000(2)

loop_
_atom_type_symbol
_atom_type_description
_atom_type_scat_dispersion_real
_atom_type_scat_dispersion_imag
_atom_type_scat_source
O O 0.0106 0.0060 'International Tables Vol C Tables 4.2.6.8 and 6.1.1.4'
S S 0.1246 0.1234 'International Tables Vol C Tables 4.2.6.8 and 6.1.1.4'
Ni Ni 0.3393 1.1124 'International Tables Vol C Tables 4.2.6.8 and 6.1.1.4'
Tb Tb -0.1723 4.1537 'International Tables Vol C Tables 4.2.6.8 and 6.1.1.4'
H H 0.0000 0.0000 'International Tables Vol C Tables 4.2.6.8 and 6.1.1.4'

loop_
_geom_angle_atom_site_label_1
_geom_angle_atom_site_label_2
_geom_angle_atom_site_label_3
_geom_angle
_geom_angle_site_symmetry_1
_geom_angle_site_symmetry_3
O6 Tb1 O6 122.54(11) . 3_545
O6 Tb1 O7 72.0(2) . 3
O6 Tb1 O7 85.1(2) 3_545 3
O6 Tb1 O3 141.3(2) . .
O6 Tb1 O3 76.5(2) 3_545 .
O7 Tb1 O3 77.2(2) 3 .
O6 Tb1 O5 71.1(2) . .
O6 Tb1 O5 134.7(2) 3_545 .
O7 Tb1 O5 136.6(2) 3 .
O3 Tb1 O5 122.0(2) . .
O6 Tb1 O7 79.1(2) . .
O6 Tb1 O7 70.8(2) 3_545 .
O7 Tb1 O7 123.09(11) 3 .
O3 Tb1 O7 138.7(2) . .
O5 Tb1 O7 70.4(2) . .
O6 Tb1 O1 142.6(2) . .
O6 Tb1 O1 66.8(2) 3_545 .
O7 Tb1 O1 143.6(2) 3 .
O3 Tb1 O1 74.1(2) . .
O5 Tb1 O1 78.6(2) . .
O7 Tb1 O1 70.2(2) . .
O6 Tb1 O4 77.3(2) . .
O6 Tb1 O4 150.4(3) 3_545 .
O7 Tb1 O4 80.9(2) 3 .
O3 Tb1 O4 75.0(2) . .
O5 Tb1 O4 69.6(2) . .
O7 Tb1 O4 138.2(3) . .
O1 Tb1 O4 112.3(2) . .
O6 Tb1 Ni1 36.16(17) . .
O6 Tb1 Ni1 143.83(15) 3_545 .
O7 Tb1 Ni1 103.57(16) 3 .
O3 Tb1 Ni1 139.51(17) . .
O5 Tb1 Ni1 35.33(15) . .
O7 Tb1 Ni1 75.27(15) . .
O1 Tb1 Ni1 112.76(18) . .
O4 Tb1 Ni1 65.36(18) . .
O6 Tb1 Ni1 77.99(17) . 3_546
O6 Tb1 Ni1 101.56(15) 3_545 3_546
O7 Tb1 Ni1 147.64(16) 3 3_546
O3 Tb1 Ni1 135.11(18) . 3_546
O5 Tb1 Ni1 34.69(14) . 3_546
O7 Tb1 Ni1 36.72(16) . 3_546
O1 Tb1 Ni1 64.63(18) . 3_546
O4 Tb1 Ni1 104.25(19) . 3_546
Ni1 Tb1 Ni1 53.562(8) . 3_546
O6 Tb1 Tb1 106.51(15) . 3_545
O6 Tb1 Tb1 35.39(15) 3_545 3_545
O7 Tb1 Tb1 110.41(16) 3 3_545
O3 Tb1 Tb1 105.88(16) . 3_545
O5 Tb1 Tb1 101.27(14) . 3_545
O7 Tb1 Tb1 36.08(15) . 3_545
O1 Tb1 Tb1 58.17(18) . 3_545
O4 Tb1 Tb1 168.69(18) . 3_545
Ni1 Tb1 Tb1 111.27(3) . 3_545
Ni1 Tb1 Tb1 66.88(2) 3_546 3_545
O6 Tb1 Tb1 35.56(17) . 3
O6 Tb1 Tb1 102.23(15) 3_545 3
O7 Tb1 Tb1 37.07(16) 3 3
O3 Tb1 Tb1 113.04(17) . 3
O5 Tb1 Tb1 105.64(15) . 3
O7 Tb1 Tb1 98.20(15) . 3
O1 Tb1 Tb1 165.89(18) . 3
O4 Tb1 Tb1 81.71(16) . 3
Ni1 Tb1 Tb1 70.32(2) . 3
Ni1 Tb1 Tb1 111.16(3) 3_546 3
Tb1 Tb1 Tb1 107.72(2) 3_545 3
O5 Ni1 O5 174.23(16) 3_556 .
O5 Ni1 O6 92.4(3) 3_556 .
O5 Ni1 O6 83.8(2) . .
O5 Ni1 O7 84.7(2) 3_556 3_556
O5 Ni1 O7 99.7(2) . 3_556
O6 Ni1 O7 170.8(3) . 3_556
O5 Ni1 O2 83.9(2) 3_556 3_556
O5 Ni1 O2 100.1(2) . 3_556
O6 Ni1 O2 85.2(3) . 3_556
O7 Ni1 O2 85.8(2) 3_556 3_556
O5 Ni1 O2 93.3(2) 3_556 .
O5 Ni1 O2 82.4(2) . .
O6 Ni1 O2 91.0(2) . .
O7 Ni1 O2 98.0(2) 3_556 .
O2 Ni1 O2 175.11(15) 3_556 .
O5 Ni1 Tb1 134.20(19) 3_556 .
O5 Ni1 Tb1 42.47(18) . .
O6 Ni1 Tb1 41.90(17) . .
O7 Ni1 Tb1 139.66(18) 3_556 .
O2 Ni1 Tb1 88.30(18) 3_556 .
O2 Ni1 Tb1 90.81(17) . .
O5 Ni1 Tb1 42.28(18) 3_556 3_556
O5 Ni1 Tb1 140.98(18) . 3_556
O6 Ni1 Tb1 134.57(17) . 3_556
O7 Ni1 Tb1 43.78(17) 3_556 3_556
O2 Ni1 Tb1 91.38(17) 3_556 3_556
O2 Ni1 Tb1 89.22(18) . 3_556
Tb1 Ni1 Tb1 176.47(4) . 3_556
O3 S1 O1 109.0(4) 2 .
O3 S1 O4 111.5(4) 2 1_545
O1 S1 O4 108.9(5) . 1_545
O3 S1 O2 108.2(4) 2 3_546
O1 S1 O2 108.8(4) . 3_546
O4 S1 O2 110.4(4) 1_545 3_546
S1 O1 Tb1 140.1(5) . .
S1 O2 Ni1 125.4(4) 3_556 3_546
S1 O2 Ni1 123.7(4) 3_556 .
Ni1 O2 Ni1 93.0(3) 3_546 .
S1 O3 Tb1 150.1(4) 2_554 .
S1 O4 Tb1 133.3(4) 1_565 .
Ni1 O5 Ni1 100.1(3) 3_546 .
Ni1 O5 Tb1 103.0(3) 3_546 .
Ni1 O5 Tb1 102.2(2) . .
Ni1 O5 H1 125(8) 3_546 .
Ni1 O5 H1 112(8) . .
Tb1 O5 H1 112(8) . .
Ni1 O6 Tb1 101.9(3) . .
Ni1 O6 Tb1 142.6(3) . 3
Tb1 O6 Tb1 109.0(3) . 3
Ni1 O6 H2 83(8) . .
Tb1 O6 H2 104(8) . .
Tb1 O6 H2 108(8) 3 .
Ni1 O7 Tb1 129.5(3) 3_546 3_545
Ni1 O7 Tb1 99.5(2) 3_546 .
Tb1 O7 Tb1 106.8(3) 3_545 .
Ni1 O7 H3 93(8) 3_546 .
Tb1 O7 H3 122(7) 3_545 .
Tb1 O7 H3 101.8(19) . .

loop_
_geom_bond_atom_site_label_1
_geom_bond_atom_site_label_2
_geom_bond_distance
_geom_bond_site_symmetry_2
Tb1 O6 2.340(6) .
Tb1 O6 2.350(7) 3_545
Tb1 O7 2.350(6) 3
Tb1 O3 2.357(7) .
Tb1 O5 2.368(6) .
Tb1 O7 2.405(6) .
Tb1 O1 2.414(7) .
Tb1 O4 2.468(7) .
Tb1 Ni1 3.4274(13) .
Tb1 Ni1 3.4285(12) 3_546
Tb1 Tb1 3.8188(5) 3_545
Tb1 Tb1 3.8188(5) 3
Ni1 O5 2.003(6) 3_556
Ni1 O5 2.028(6) .
Ni1 O6 2.067(7) .
Ni1 O7 2.078(7) 3_556
Ni1 O2 2.112(7) 3_556
Ni1 O2 2.147(6) .
Ni1 Tb1 3.4285(12) 3_556
S1 O3 1.456(6) 2
S1 O1 1.460(7) .
S1 O4 1.467(7) 1_545
S1 O2 1.501(7) 3_546
O2 S1 1.501(7) 3_556
O2 Ni1 2.112(7) 3_546
O3 S1 1.456(6) 2_554
O4 S1 1.467(7) 1_565
O5 Ni1 2.003(6) 3_546
O5 H1 0.81(2) .
O6 Tb1 2.350(7) 3
O6 H2 0.80(2) .
O7 Ni1 2.078(7) 3_546
O7 Tb1 2.350(6) 3_545
O7 H3 0.81(2) .
